data_2214763
loop_
_publ_author_name
'Suzuki, Noriyuki'
'Hashizume, Daisuke'
'Chihara, Teiji'

_publ_section_title
;
 1,1,6,6-Tetrakis(4-ethylphenyl)-1,2,3,4,5-hexapentaene
;
_journal_coeditor_code IS2187
_journal_issue 8
_journal_name_full 'Acta Crystallographica Section E'
_journal_page_first o3436
_journal_page_last o3436
_journal_paper_doi 10.1107/S1600536807032576
_journal_volume 63
_journal_year 2007
_chemical_formula_iupac 'C38 H36'
_chemical_formula_moiety 'C38 H36'
_chemical_formula_sum 'C38 H36'
_chemical_formula_weight 492.67
_chemical_name_systematic
;
1,1,6,6-Tetrakis(4-ethylphenyl)-1,2,3,4,5-hexapentaene
;
_space_group_IT_number 2
_symmetry_cell_setting triclinic
_symmetry_space_group_name_Hall '-P 1'
_symmetry_space_group_name_H-M 'P -1'
_atom_sites_solution_hydrogens difmap
_atom_sites_solution_primary direct
_atom_sites_solution_secondary difmap
_cell_angle_alpha 93.849(7)
_cell_angle_beta 96.353(6)
_cell_angle_gamma 105.908(8)
_cell_formula_units_Z 1
_cell_length_a 6.233(3)
_cell_length_b 7.819(3)
_cell_length_c 15.060(6)
_cell_measurement_reflns_used 1421
_cell_measurement_temperature 90
_cell_measurement_theta_max 31.7604
_cell_measurement_theta_min 2.7227
_cell_volume 697.9(5)
_computing_cell_refinement 'CrystalClear SM'
_computing_data_collection 'CrystalClear SM (Rigaku/MSC, 2005)'
_computing_data_reduction 'CrystalClear SM'
_computing_molecular_graphics 'ORTEP-3 for Windows (Farrugia, 1997)'
_computing_publication_material SHELXL97
_computing_structure_refinement 'SHELXL97 (Sheldrick, 1997)'
_computing_structure_solution 'SIR2004 (Burla <i>et al.</i>,  2005)'
_diffrn_ambient_temperature 90
_diffrn_detector_area_resol_mean 28.5714
_diffrn_measured_fraction_theta_full 0.991
_diffrn_measured_fraction_theta_max 0.991
_diffrn_measurement_device_type 'Rigaku AFC-8 with Saturn70 CCD detector'
_diffrn_measurement_method \w
_diffrn_radiation_monochromator confocal
_diffrn_radiation_source 'fine-focus rotating anode'
_diffrn_radiation_type MoK\a
_diffrn_radiation_wavelength 0.71073
_diffrn_reflns_av_R_equivalents 0.0584
_diffrn_reflns_av_sigmaI/netI 0.0527
_diffrn_reflns_limit_h_max 8
_diffrn_reflns_limit_h_min -8
_diffrn_reflns_limit_k_max 10
_diffrn_reflns_limit_k_min -10
_diffrn_reflns_limit_l_max 19
_diffrn_reflns_limit_l_min -19
_diffrn_reflns_number 10184
_diffrn_reflns_theta_full 27.50
_diffrn_reflns_theta_max 27.50
_diffrn_reflns_theta_min 1.37
_diffrn_standards_number 0
_exptl_absorpt_coefficient_mu 0.066
_exptl_absorpt_correction_type none
_exptl_crystal_colour red
_exptl_crystal_density_diffrn 1.172
_exptl_crystal_density_method 'not measured'
_exptl_crystal_description plate
_exptl_crystal_F_000 264
_exptl_crystal_size_max 0.20
_exptl_crystal_size_mid 0.08
_exptl_crystal_size_min 0.03
_refine_diff_density_max 0.286
_refine_diff_density_min -0.225
_refine_ls_extinction_method none
_refine_ls_goodness_of_fit_ref 1.096
_refine_ls_hydrogen_treatment constr
_refine_ls_matrix_type full
_refine_ls_number_parameters 184
_refine_ls_number_reflns 3169
_refine_ls_number_restraints 0
_refine_ls_restrained_S_all 1.096
_refine_ls_R_factor_all 0.0808
_refine_ls_R_factor_gt 0.0578
_refine_ls_shift/su_max 0.000
_refine_ls_shift/su_mean 0.000
_refine_ls_structure_factor_coef Fsqd
_refine_ls_weighting_details 'calc w = 1/[\s^2^(Fo^2^)+(0.0818P)^2^+0.1721P] where P=(Fo^2^+2Fc^2^)/3'
_refine_ls_weighting_scheme calc
_refine_ls_wR_factor_gt 0.1454
_refine_ls_wR_factor_ref 0.1659
_reflns_number_gt 2271
_reflns_number_total 3169
_reflns_threshold_expression I>2\s(I)
_cod_data_source_file is2187.cif
_cod_data_source_block I
_cod_original_cell_volume 697.8(5)
_cod_database_code 2214763
_cod_database_fobs_code 2214763

loop_
_symmetry_equiv_pos_as_xyz
'x, y, z'
'-x, -y, -z'

loop_
_atom_site_type_symbol
_atom_site_label
_atom_site_fract_x
_atom_site_fract_y
_atom_site_fract_z
_atom_site_U_iso_or_equiv
_atom_site_adp_type
_atom_site_calc_flag
_atom_site_refinement_flags
_atom_site_occupancy
C C1 0.2372(3) 0.5597(2) 0.31075(10) 0.0184(3) Uani d . 1
C C2 0.3440(3) 0.5306(2) 0.38872(11) 0.0213(4) Uani d . 1
C C3 0.4442(3) 0.5093(2) 0.46204(10) 0.0219(4) Uani d . 1
C C4 0.2487(3) 0.4593(2) 0.22565(10) 0.0188(3) Uani d . 1
C C5 0.0806(3) 0.4334(2) 0.15174(11) 0.0210(4) Uani d . 1
H H5 -0.0388 0.4863 0.1552 0.025 Uiso calc R 1
C C6 0.0876(3) 0.3317(2) 0.07406(11) 0.0224(4) Uani d . 1
H H7 -0.0276 0.3162 0.0248 0.027 Uiso calc R 1
C C7 0.2590(3) 0.2514(2) 0.06604(11) 0.0203(4) Uani d . 1
C C8 0.4270(3) 0.2776(2) 0.13952(11) 0.0219(4) Uani d . 1
H H8 0.5456 0.2238 0.1358 0.026 Uiso calc R 1
C C9 0.4237(3) 0.3804(2) 0.21753(11) 0.0214(4) Uani d . 1
H H9 0.5411 0.3979 0.2661 0.026 Uiso calc R 1
C C10 0.2656(3) 0.1413(2) -0.01962(11) 0.0246(4) Uani d . 1
H H10A 0.1135 0.1035 -0.0547 0.030 Uiso calc R 1
H H10B 0.3064 0.0322 -0.0041 0.030 Uiso calc R 1
C C11 0.4330(3) 0.2429(3) -0.07754(12) 0.0311(4) Uani d . 1
H H11A 0.4329 0.1650 -0.1313 0.047 Uiso calc R 1
H H11B 0.5840 0.2806 -0.0432 0.047 Uiso calc R 1
H H11C 0.3897 0.3483 -0.0953 0.047 Uiso calc R 1
C C12 0.1089(3) 0.6941(2) 0.31389(10) 0.0193(4) Uani d . 1
C C13 -0.0162(3) 0.7073(2) 0.38373(11) 0.0229(4) Uani d . 1
H H13 -0.0273 0.6242 0.4274 0.027 Uiso calc R 1
C C14 -0.1250(3) 0.8395(2) 0.39083(12) 0.0251(4) Uani d . 1
H H14 -0.2101 0.8450 0.4390 0.030 Uiso calc R 1
C C15 -0.1108(3) 0.9648(2) 0.32793(11) 0.0233(4) Uani d . 1
C C16 0.0145(3) 0.9506(2) 0.25801(11) 0.0230(4) Uani d . 1
H H16 0.0269 1.0345 0.2147 0.028 Uiso calc R 1
C C17 0.1212(3) 0.8180(2) 0.25001(11) 0.0215(4) Uani d . 1
H H17 0.2033 0.8107 0.2010 0.026 Uiso calc R 1
C C18 -0.2284(4) 1.1101(3) 0.33273(14) 0.0367(5) Uani d . 1
H H18A -0.1119 1.2269 0.3447 0.044 Uiso calc R 1
H H18B -0.3142 1.1076 0.2730 0.044 Uiso calc R 1
C C19 -0.3871(3) 1.0999(3) 0.40214(13) 0.0320(4) Uani d . 1
H H19A -0.4614 1.1949 0.3965 0.048 Uiso calc R 1
H H19B -0.3022 1.1150 0.4623 0.048 Uiso calc R 1
H H19C -0.5009 0.9833 0.3927 0.048 Uiso calc R 1

loop_
_atom_site_aniso_label
_atom_site_aniso_U_11
_atom_site_aniso_U_22
_atom_site_aniso_U_33
_atom_site_aniso_U_12
_atom_site_aniso_U_13
_atom_site_aniso_U_23
C1 0.0181(7) 0.0202(8) 0.0174(8) 0.0065(6) -0.0007(6) 0.0055(6)
C2 0.0223(8) 0.0226(8) 0.0204(8) 0.0097(7) 0.0000(6) 0.0016(6)
C3 0.0245(8) 0.0225(8) 0.0210(8) 0.0112(7) 0.0013(6) 0.0019(6)
C4 0.0210(8) 0.0197(8) 0.0163(8) 0.0068(6) 0.0005(6) 0.0050(6)
C5 0.0212(8) 0.0209(8) 0.0219(8) 0.0084(6) -0.0008(6) 0.0053(6)
C6 0.0223(8) 0.0223(8) 0.0206(8) 0.0055(7) -0.0049(6) 0.0040(6)
C7 0.0226(8) 0.0173(8) 0.0193(8) 0.0023(6) 0.0026(6) 0.0042(6)
C8 0.0229(8) 0.0240(8) 0.0223(8) 0.0115(7) 0.0030(6) 0.0059(6)
C9 0.0215(8) 0.0250(8) 0.0179(8) 0.0081(7) -0.0019(6) 0.0050(6)
C10 0.0284(9) 0.0213(8) 0.0225(8) 0.0050(7) 0.0018(7) 0.0017(7)
C11 0.0297(9) 0.0341(10) 0.0264(9) 0.0038(8) 0.0062(7) 0.0002(8)
C12 0.0183(8) 0.0221(8) 0.0172(8) 0.0072(6) -0.0025(6) 0.0027(6)
C13 0.0256(8) 0.0235(8) 0.0218(8) 0.0099(7) 0.0021(6) 0.0073(6)
C14 0.0282(9) 0.0275(9) 0.0239(9) 0.0126(7) 0.0076(7) 0.0064(7)
C15 0.0265(9) 0.0222(8) 0.0239(9) 0.0117(7) 0.0020(7) 0.0036(7)
C16 0.0268(9) 0.0230(8) 0.0213(8) 0.0101(7) 0.0020(6) 0.0069(6)
C17 0.0225(8) 0.0250(8) 0.0182(8) 0.0094(7) 0.0001(6) 0.0043(6)
C18 0.0477(12) 0.0315(10) 0.0433(11) 0.0250(9) 0.0166(9) 0.0153(9)
C19 0.0367(10) 0.0335(10) 0.0307(10) 0.0199(9) 0.0008(8) 0.0007(8)

loop_
_atom_type_symbol
_atom_type_description
_atom_type_scat_dispersion_real
_atom_type_scat_dispersion_imag
_atom_type_scat_source
C C 0.0033 0.0016 'International Tables Vol C Tables 4.2.6.8 and 6.1.1.4'
H H 0.0000 0.0000 'International Tables Vol C Tables 4.2.6.8 and 6.1.1.4'

loop_
_geom_angle_atom_site_label_1
_geom_angle_atom_site_label_2
_geom_angle_atom_site_label_3
_geom_angle_site_symmetry_3
_geom_angle
_geom_angle_publ_flag
C2 C1 C4 . 120.27(14) no
C2 C1 C12 . 117.92(14) no
C4 C1 C12 . 121.81(13) no
C1 C2 C3 . 177.96(17) yes
C2 C3 C3 2_666 177.9(3) yes
C9 C4 C5 . 118.00(14) no
C9 C4 C1 . 120.79(13) no
C5 C4 C1 . 121.15(14) no
C6 C5 C4 . 120.54(15) no
C6 C5 H5 . 119.7 no
C4 C5 H5 . 119.7 no
C5 C6 C7 . 121.71(14) no
C5 C6 H7 . 119.1 no
C7 C6 H7 . 119.1 no
C6 C7 C8 . 117.80(14) no
C6 C7 C10 . 121.20(14) no
C8 C7 C10 . 121.00(15) no
C9 C8 C7 . 121.23(15) no
C9 C8 H8 . 119.4 no
C7 C8 H8 . 119.4 no
C8 C9 C4 . 120.71(14) no
C8 C9 H9 . 119.6 no
C4 C9 H9 . 119.6 no
C7 C10 C11 . 112.81(14) no
C7 C10 H10A . 109.0 no
C11 C10 H10A . 109.0 no
C7 C10 H10B . 109.0 no
C11 C10 H10B . 109.0 no
H10A C10 H10B . 107.8 no
C10 C11 H11A . 109.5 no
C10 C11 H11B . 109.5 no
H11A C11 H11B . 109.5 no
C10 C11 H11C . 109.5 no
H11A C11 H11C . 109.5 no
H11B C11 H11C . 109.5 no
C13 C12 C17 . 118.07(15) no
C13 C12 C1 . 120.59(14) no
C17 C12 C1 . 121.22(15) no
C14 C13 C12 . 121.30(15) no
C14 C13 H13 . 119.3 no
C12 C13 H13 . 119.3 no
C13 C14 C15 . 120.82(16) no
C13 C14 H14 . 119.6 no
C15 C14 H14 . 119.6 no
C16 C15 C14 . 117.61(15) no
C16 C15 C18 . 119.85(15) no
C14 C15 C18 . 122.53(16) no
C17 C16 C15 . 121.84(15) no
C17 C16 H16 . 119.1 no
C15 C16 H16 . 119.1 no
C16 C17 C12 . 120.34(15) no
C16 C17 H17 . 119.8 no
C12 C17 H17 . 119.8 no
C19 C18 C15 . 116.43(16) no
C19 C18 H18A . 108.2 no
C15 C18 H18A . 108.2 no
C19 C18 H18B . 108.2 no
C15 C18 H18B . 108.2 no
H18A C18 H18B . 107.3 no
C18 C19 H19A . 109.5 no
C18 C19 H19B . 109.5 no
H19A C19 H19B . 109.5 no
C18 C19 H19C . 109.5 no
H19A C19 H19C . 109.5 no
H19B C19 H19C . 109.5 no

loop_
_geom_bond_atom_site_label_1
_geom_bond_atom_site_label_2
_geom_bond_site_symmetry_2
_geom_bond_distance
_geom_bond_publ_flag
C1 C2 . 1.349(2) yes
C1 C4 . 1.477(2) no
C1 C12 . 1.486(2) no
C2 C3 . 1.251(2) yes
C3 C3 2_666 1.310(3) yes
C4 C9 . 1.404(2) no
C4 C5 . 1.405(2) no
C5 C6 . 1.381(2) no
C5 H5 . 0.9500 no
C6 C7 . 1.392(2) no
C6 H7 . 0.9500 no
C7 C8 . 1.399(2) no
C7 C10 . 1.513(2) no
C8 C9 . 1.384(2) no
C8 H8 . 0.9500 no
C9 H9 . 0.9500 no
C10 C11 . 1.523(2) no
C10 H10A . 0.9900 no
C10 H10B . 0.9900 no
C11 H11A . 0.9800 no
C11 H11B . 0.9800 no
C11 H11C . 0.9800 no
C12 C13 . 1.391(2) no
C12 C17 . 1.404(2) no
C13 C14 . 1.387(2) no
C13 H13 . 0.9500 no
C14 C15 . 1.400(2) no
C14 H14 . 0.9500 no
C15 C16 . 1.395(2) no
C15 C18 . 1.513(2) no
C16 C17 . 1.382(2) no
C16 H16 . 0.9500 no
C17 H17 . 0.9500 no
C18 C19 . 1.508(3) no
C18 H18A . 0.9900 no
C18 H18B . 0.9900 no
C19 H19A . 0.9800 no
C19 H19B . 0.9800 no
C19 H19C . 0.9800 no

loop_
_geom_torsion_atom_site_label_1
_geom_torsion_atom_site_label_2
_geom_torsion_atom_site_label_3
_geom_torsion_atom_site_label_4
_geom_torsion
_geom_torsion_publ_flag
C2 C1 C4 C9 -21.7(2) yes
C12 C1 C4 C9 158.52(15) no
C2 C1 C4 C5 155.61(16) yes
C12 C1 C4 C5 -24.1(2) no
C9 C4 C5 C6 0.7(2) no
C1 C4 C5 C6 -176.76(15) no
C4 C5 C6 C7 0.2(3) no
C5 C6 C7 C8 -0.4(2) no
C5 C6 C7 C10 -179.58(15) no
C6 C7 C8 C9 -0.2(2) no
C10 C7 C8 C9 178.97(15) no
C7 C8 C9 C4 1.1(3) no
C5 C4 C9 C8 -1.3(2) no
C1 C4 C9 C8 176.17(15) no
C6 C7 C10 C11 101.36(19) no
C8 C7 C10 C11 -77.8(2) no
C2 C1 C12 C13 -39.3(2) yes
C4 C1 C12 C13 140.43(16) no
C2 C1 C12 C17 136.72(17) yes
C4 C1 C12 C17 -43.5(2) no
C17 C12 C13 C14 -0.4(2) no
C1 C12 C13 C14 175.78(14) no
C12 C13 C14 C15 -0.4(3) no
C13 C14 C15 C16 0.5(3) no
C13 C14 C15 C18 179.49(17) no
C14 C15 C16 C17 0.2(2) no
C18 C15 C16 C17 -178.78(16) no
C15 C16 C17 C12 -1.1(2) no
C13 C12 C17 C16 1.1(2) no
C1 C12 C17 C16 -175.03(14) no
C16 C15 C18 C19 171.39(16) no
C14 C15 C18 C19 -7.6(3) no
